data_4322660
loop_
_publ_author_name
'William T. A. Harrison'
'Lumei Liu'
'Allan J. Jacobson'
'Thomas Vogt'

_publ_section_title
;
 SrHg2O2Cl2, the First Strontium Mercury Oxychloride. Crystal Structure
 Determination by ab Initio Powder Methods
;
_journal_name_full 'Inorganic Chemistry'
_journal_page_first 834
_journal_page_last 835
_journal_paper_doi 10.1021/ic9706008
_journal_volume 37
_journal_year 1998
_chemical_formula_sum 'Cl2 Hg2 O2 Sr'
_chemical_formula_weight 591.71
_space_group_IT_number 14
_symmetry_cell_setting monoclinic
_symmetry_space_group_name_Hall '-P 2yn'
_symmetry_space_group_name_H-M 'P 1 21/n 1'
_cell_angle_alpha 90.0
_cell_angle_beta 102.4412(10)
_cell_angle_gamma 90.0
_cell_formula_units_Z 4
_cell_length_a 9.9612(4)
_cell_length_b 7.03925(28)
_cell_length_c 8.3028(4)
_cell_volume 568.52(4)
_computing_structure_refinement GSAS
_diffrn_radiation_probe neutron
_diffrn_radiation_type neutron
_diffrn_radiation_wavelength 1.8857
_refine_ls_goodness_of_fit_all 2.03
_refine_ls_number_parameters 58
_cod_data_source_file ic9706008.cif
_cod_data_source_block HGSR
_cod_original_cell_volume 568.51(7)
_cod_original_formula_sum ' Sr1 Hg2 O2 Cl2 '
_cod_database_code 4322660

loop_
_symmetry_equiv_pos_as_xyz
+x,+y,+z
-x+1/2,+y+1/2,-z+1/2
-x,-y,-z
+x+1/2,-y+1/2,+z+1/2

loop_
_atom_site_label
_atom_site_fract_x
_atom_site_fract_y
_atom_site_fract_z
_atom_site_occupancy
_atom_site_thermal_displace_type
_atom_site_U_iso_or_equiv
_atom_site_symmetry_multiplicity
Sr(1) .3733(5) .6223(6) .7240(6) 1.0 Uiso .0059(12) 4
Hg(1) .36741(33) .1648(5) .4722(4) 1.0 Uiso .0093(8) 4
Hg(2) .10336(31) .4347(5) .3712(4) 1.0 Uiso .0103(8) 4
Cl(1) .1160(4) .1025(5) .1579(5) 1.0 Uiso .0118(11) 4
Cl(2) .3724(4) .3221(6) .9662(5) 1.0 Uiso .0106(10) 4
O(1) .0039(6) .4255(10) .8324(7) 1.0 Uiso .0061(14) 4
O(2) .2304(5) .3213(9) .5781(7) 1.0 Uiso .0068(14) 4

loop_
_atom_type_symbol
_atom_type_number_in_cell
SR 4.0
HG 8.0
CL 8.0
O 8.0
